data_4027132
loop_
_publ_author_name
'Jianhong Chen'
'Weimin Liu'
'Jingjin Ma'
'Haitao Xu'
'Jiasheng Wu'
'Xianglin Tang'
'Zhiyuan Fan'
'Pengfei Wang'

_publ_section_title
;
 Synthesis and Properties of Fluorescence Dyes: Tetracyclic
 Pyrazolo[3,4-b]Pyridine-Based Coumarin Chromophores with Intramolecular
 Charge Transfer Character
;
_journal_name_full 'Journal of Organic Chemistry'
_journal_page_first 3475
_journal_page_last 3482
_journal_paper_doi 10.1021/jo3002722
_journal_volume 77
_journal_year 2012
_chemical_formula_moiety 'C30 H26 N4 O2'
_chemical_formula_sum 'C30 H26 N4 O2'
_chemical_formula_weight 474.55
_chemical_name_systematic
; 
 ? 
;
_space_group_IT_number 2
_symmetry_cell_setting triclinic
_symmetry_space_group_name_Hall '-P 1'
_symmetry_space_group_name_H-M 'P -1'
_atom_sites_solution_hydrogens geom
_atom_sites_solution_primary direct
_atom_sites_solution_secondary difmap
_audit_creation_method SHELXL-97
_cell_angle_alpha 103.417(8)
_cell_angle_beta 93.162(6)
_cell_angle_gamma 90.024(5)
_cell_formula_units_Z 2
_cell_length_a 10.157(3)
_cell_length_b 10.670(3)
_cell_length_c 11.257(3)
_cell_measurement_reflns_used 429
_cell_measurement_temperature 173(2)
_cell_measurement_theta_max 27.48
_cell_measurement_theta_min 2.17
_cell_volume 1184.8(6)
_computing_cell_refinement 'CrystalClear (Rigaku Inc., 2007)'
_computing_data_collection 'CrystalClear (Rigaku Inc., 2007)'
_computing_data_reduction 'CrystalClear (Rigaku Inc., 2007)'
_computing_molecular_graphics 'XP in Siemens SHELXTL (Sheldrick, 1994)'
_computing_publication_material 'SHELX97 (Sheldrick, 1997)'
_computing_structure_refinement 'SHELXL-97 (Sheldrick, 1997)'
_computing_structure_solution 'SHELXS-97 (Sheldrick, 1990)'
_diffrn_ambient_temperature 173(2)
_diffrn_measured_fraction_theta_full 0.997
_diffrn_measured_fraction_theta_max 0.997
_diffrn_measurement_device_type 'Saturn724+ CCD'
_diffrn_measurement_method '\w scans at fixed \c = 45\%'
_diffrn_radiation_monochromator graphite
_diffrn_radiation_source 'sealed tube'
_diffrn_radiation_type MoK\a
_diffrn_radiation_wavelength 0.71073
_diffrn_reflns_av_R_equivalents 0.0552
_diffrn_reflns_av_sigmaI/netI 0.0544
_diffrn_reflns_limit_h_max 12
_diffrn_reflns_limit_h_min -12
_diffrn_reflns_limit_k_max 12
_diffrn_reflns_limit_k_min -12
_diffrn_reflns_limit_l_max 13
_diffrn_reflns_limit_l_min -13
_diffrn_reflns_number 13324
_diffrn_reflns_theta_full 25.00
_diffrn_reflns_theta_max 25.00
_diffrn_reflns_theta_min 2.37
_exptl_absorpt_coefficient_mu 0.085
_exptl_absorpt_correction_T_max 0.9958
_exptl_absorpt_correction_T_min 0.9832
_exptl_absorpt_correction_type multi-scan
_exptl_absorpt_process_details 'CrystalClear (Rigaku Inc., 2007)'
_exptl_crystal_colour yellow
_exptl_crystal_density_diffrn 1.330
_exptl_crystal_description needle
_exptl_crystal_F_000 500
_exptl_crystal_size_max 0.20
_exptl_crystal_size_mid 0.10
_exptl_crystal_size_min 0.05
_refine_diff_density_max 0.245
_refine_diff_density_min -0.188
_refine_diff_density_rms 0.041
_refine_ls_extinction_method none
_refine_ls_goodness_of_fit_ref 1.211
_refine_ls_hydrogen_treatment constr
_refine_ls_matrix_type full
_refine_ls_number_parameters 328
_refine_ls_number_reflns 4166
_refine_ls_number_restraints 0
_refine_ls_restrained_S_all 1.211
_refine_ls_R_factor_all 0.0947
_refine_ls_R_factor_gt 0.0756
_refine_ls_shift/su_max 0.000
_refine_ls_shift/su_mean 0.000
_refine_ls_structure_factor_coef Fsqd
_refine_ls_weighting_details 'calc w=1/[\s^2^(Fo^2^)+(0.0373P)^2^+0.7448P] where P=(Fo^2^+2Fc^2^)/3'
_refine_ls_weighting_scheme calc
_refine_ls_wR_factor_gt 0.1392
_refine_ls_wR_factor_ref 0.1475
_reflns_number_gt 3469
_reflns_number_total 4166
_reflns_threshold_expression >2sigma(I)
_cod_data_source_file jo3002722_si_008.cif
_cod_data_source_block sa850
_cod_database_code 4027132

loop_
_symmetry_equiv_pos_as_xyz
'x, y, z'
'-x, -y, -z'

loop_
_atom_site_label
_atom_site_type_symbol
_atom_site_fract_x
_atom_site_fract_y
_atom_site_fract_z
_atom_site_U_iso_or_equiv
_atom_site_adp_type
_atom_site_occupancy
_atom_site_symmetry_multiplicity
_atom_site_calc_flag
_atom_site_refinement_flags
O1 O 0.14197(18) 0.43255(19) 0.06715(17) 0.0372(5) Uani 1 1 d .
O2 O 0.0702(2) 0.5794(2) 0.21751(19) 0.0499(6) Uani 1 1 d .
N1 N 0.2630(2) 0.1713(2) -0.3112(2) 0.0352(6) Uani 1 1 d .
N2 N 0.4432(2) 0.6327(2) 0.4063(2) 0.0310(6) Uani 1 1 d .
N3 N 0.6623(2) 0.5487(2) 0.4001(2) 0.0280(5) Uani 1 1 d .
N4 N 0.7322(2) 0.4542(2) 0.32576(19) 0.0289(5) Uani 1 1 d .
C1 C 0.4122(3) -0.0191(3) -0.3442(3) 0.0475(8) Uani 1 1 d .
H1A H 0.4686 -0.0691 -0.4054 0.071 Uiso 1 1 calc R
H1B H 0.3378 -0.0730 -0.3333 0.071 Uiso 1 1 calc R
H1C H 0.4634 0.0097 -0.2662 0.071 Uiso 1 1 calc R
C2 C 0.3608(3) 0.0972(3) -0.3873(3) 0.0371(7) Uani 1 1 d .
H2A H 0.4363 0.1548 -0.3904 0.045 Uiso 1 1 calc R
H2B H 0.3213 0.0676 -0.4716 0.045 Uiso 1 1 calc R
C3 C 0.0594(3) 0.0398(3) -0.3139(3) 0.0584(10) Uani 1 1 d .
H3A H -0.0351 0.0368 -0.3372 0.088 Uiso 1 1 calc R
H3B H 0.0721 0.0525 -0.2250 0.088 Uiso 1 1 calc R
H3C H 0.0995 -0.0415 -0.3540 0.088 Uiso 1 1 calc R
C4 C 0.1242(3) 0.1509(3) -0.3537(3) 0.0405(8) Uani 1 1 d .
H4A H 0.1175 0.1336 -0.4442 0.049 Uiso 1 1 calc R
H4B H 0.0754 0.2308 -0.3219 0.049 Uiso 1 1 calc R
C5 C 0.2984(3) 0.2413(3) -0.1959(2) 0.0290(6) Uani 1 1 d .
C6 C 0.2046(3) 0.3037(3) -0.1163(3) 0.0332(7) Uani 1 1 d .
H6A H 0.1138 0.2983 -0.1426 0.040 Uiso 1 1 calc R
C7 C 0.2430(3) 0.3725(3) -0.0005(2) 0.0298(6) Uani 1 1 d .
C8 C 0.3736(3) 0.3839(3) 0.0476(2) 0.0290(6) Uani 1 1 d .
C9 C 0.4673(3) 0.3283(3) -0.0361(2) 0.0291(6) Uani 1 1 d .
H9A H 0.5582 0.3391 -0.0108 0.035 Uiso 1 1 calc R
C10 C 0.4330(3) 0.2596(3) -0.1520(2) 0.0305(6) Uani 1 1 d .
H10A H 0.5003 0.2233 -0.2043 0.037 Uiso 1 1 calc R
C11 C 0.1654(3) 0.5216(3) 0.1752(3) 0.0351(7) Uani 1 1 d .
C12 C 0.3003(3) 0.5335(3) 0.2322(2) 0.0288(6) Uani 1 1 d .
C13 C 0.4015(3) 0.4561(2) 0.1713(2) 0.0277(6) Uani 1 1 d .
C14 C 0.3251(3) 0.6203(3) 0.3476(3) 0.0327(7) Uani 1 1 d .
C15 C 0.5366(3) 0.5524(2) 0.3519(2) 0.0264(6) Uani 1 1 d .
C16 C 0.5248(3) 0.4612(2) 0.2404(2) 0.0262(6) Uani 1 1 d .
C17 C 0.2231(3) 0.7083(3) 0.4131(3) 0.0472(9) Uani 1 1 d .
H17A H 0.2624 0.7589 0.4909 0.071 Uiso 1 1 calc R
H17B H 0.1489 0.6568 0.4288 0.071 Uiso 1 1 calc R
H17C H 0.1916 0.7665 0.3622 0.071 Uiso 1 1 calc R
C18 C 0.6521(3) 0.4002(3) 0.2308(2) 0.0271(6) Uani 1 1 d .
C19 C 0.7052(3) 0.2889(3) 0.1436(2) 0.0292(6) Uani 1 1 d .
C20 C 0.8262(3) 0.3006(3) 0.0952(3) 0.0385(7) Uani 1 1 d .
H20A H 0.8728 0.3806 0.1161 0.046 Uiso 1 1 calc R
C21 C 0.8788(3) 0.1955(3) 0.0161(3) 0.0509(9) Uani 1 1 d .
H21A H 0.9610 0.2040 -0.0178 0.061 Uiso 1 1 calc R
C22 C 0.8120(3) 0.0787(3) -0.0132(3) 0.0555(10) Uani 1 1 d .
H22A H 0.8487 0.0068 -0.0670 0.067 Uiso 1 1 calc R
C23 C 0.6923(3) 0.0661(3) 0.0353(3) 0.0476(8) Uani 1 1 d .
H23A H 0.6467 -0.0145 0.0155 0.057 Uiso 1 1 calc R
C24 C 0.6386(3) 0.1711(3) 0.1128(3) 0.0359(7) Uani 1 1 d .
H24A H 0.5555 0.1626 0.1451 0.043 Uiso 1 1 calc R
C25 C 0.7287(3) 0.6234(2) 0.5087(2) 0.0274(6) Uani 1 1 d .
C26 C 0.6598(3) 0.7051(3) 0.5985(2) 0.0294(6) Uani 1 1 d .
H26A H 0.5669 0.7129 0.5887 0.035 Uiso 1 1 calc R
C27 C 0.7291(3) 0.7751(3) 0.7025(3) 0.0354(7) Uani 1 1 d .
H27A H 0.6833 0.8324 0.7635 0.042 Uiso 1 1 calc R
C28 C 0.8639(3) 0.7625(3) 0.7186(3) 0.0371(7) Uani 1 1 d .
H28A H 0.9102 0.8098 0.7908 0.044 Uiso 1 1 calc R
C29 C 0.9307(3) 0.6810(3) 0.6294(3) 0.0374(7) Uani 1 1 d .
H29A H 1.0234 0.6719 0.6405 0.045 Uiso 1 1 calc R
C30 C 0.8643(3) 0.6120(3) 0.5235(3) 0.0343(7) Uani 1 1 d .
H30A H 0.9114 0.5574 0.4616 0.041 Uiso 1 1 calc R

loop_
_atom_site_aniso_label
_atom_site_aniso_U_11
_atom_site_aniso_U_22
_atom_site_aniso_U_33
_atom_site_aniso_U_23
_atom_site_aniso_U_13
_atom_site_aniso_U_12
O1 0.0249(11) 0.0479(12) 0.0326(11) -0.0020(10) -0.0018(8) 0.0065(9)
O2 0.0283(12) 0.0675(15) 0.0433(13) -0.0071(11) -0.0040(10) 0.0163(11)
N1 0.0344(14) 0.0386(14) 0.0294(13) 0.0022(11) -0.0020(11) 0.0012(11)
N2 0.0245(12) 0.0333(13) 0.0325(13) 0.0025(11) -0.0007(10) 0.0025(10)
N3 0.0215(12) 0.0319(12) 0.0285(12) 0.0033(10) -0.0011(9) 0.0026(10)
N4 0.0249(12) 0.0334(13) 0.0258(12) 0.0013(10) 0.0014(10) 0.0038(10)
C1 0.057(2) 0.0426(18) 0.0408(19) 0.0058(15) 0.0065(16) 0.0089(16)
C2 0.0398(18) 0.0390(17) 0.0291(16) 0.0015(13) -0.0004(13) -0.0018(14)
C3 0.046(2) 0.056(2) 0.068(2) 0.0029(19) -0.0008(18) -0.0096(17)
C4 0.0375(18) 0.0457(18) 0.0323(16) -0.0008(14) -0.0087(13) 0.0006(14)
C5 0.0336(16) 0.0288(14) 0.0244(14) 0.0064(12) -0.0016(12) -0.0023(12)
C6 0.0256(15) 0.0379(16) 0.0346(16) 0.0067(13) -0.0037(12) 0.0010(12)
C7 0.0278(15) 0.0301(15) 0.0304(15) 0.0050(12) 0.0001(12) 0.0050(12)
C8 0.0283(15) 0.0292(15) 0.0298(15) 0.0076(12) 0.0010(12) -0.0007(12)
C9 0.0253(15) 0.0335(15) 0.0290(15) 0.0092(13) -0.0021(12) 0.0012(12)
C10 0.0285(15) 0.0324(15) 0.0302(15) 0.0066(13) 0.0025(12) 0.0015(12)
C11 0.0282(16) 0.0416(17) 0.0331(16) 0.0045(14) 0.0004(13) 0.0038(13)
C12 0.0231(14) 0.0307(15) 0.0323(16) 0.0071(13) -0.0004(12) 0.0016(12)
C13 0.0267(15) 0.0288(14) 0.0292(15) 0.0104(12) 0.0002(11) -0.0004(12)
C14 0.0250(15) 0.0345(16) 0.0373(17) 0.0065(13) -0.0002(12) 0.0022(12)
C15 0.0223(14) 0.0296(14) 0.0281(14) 0.0087(12) 0.0007(11) 0.0021(11)
C16 0.0241(14) 0.0285(14) 0.0269(14) 0.0080(12) 0.0008(11) -0.0014(11)
C17 0.0311(17) 0.053(2) 0.0447(19) -0.0146(16) -0.0020(14) 0.0104(15)
C18 0.0234(14) 0.0313(15) 0.0269(15) 0.0076(12) 0.0004(11) 0.0006(11)
C19 0.0265(15) 0.0354(16) 0.0241(14) 0.0043(12) -0.0003(11) 0.0079(12)
C20 0.0281(16) 0.0475(18) 0.0356(17) 0.0013(14) -0.0010(13) -0.0011(14)
C21 0.0346(18) 0.066(2) 0.0411(19) -0.0105(17) 0.0098(15) 0.0050(17)
C22 0.050(2) 0.055(2) 0.049(2) -0.0134(18) 0.0051(17) 0.0137(18)
C23 0.051(2) 0.0389(18) 0.047(2) 0.0000(16) -0.0030(16) 0.0025(15)
C24 0.0348(17) 0.0343(16) 0.0377(17) 0.0071(14) -0.0004(13) 0.0026(13)
C25 0.0259(15) 0.0280(14) 0.0282(15) 0.0075(12) -0.0021(11) -0.0012(11)
C26 0.0271(15) 0.0338(15) 0.0275(15) 0.0074(13) 0.0015(12) 0.0022(12)
C27 0.0376(17) 0.0365(16) 0.0291(16) 0.0012(13) 0.0023(13) 0.0060(13)
C28 0.0376(18) 0.0362(16) 0.0331(17) 0.0011(14) -0.0052(13) -0.0003(13)
C29 0.0251(15) 0.0421(17) 0.0392(17) -0.0004(14) -0.0069(13) 0.0008(13)
C30 0.0285(16) 0.0364(16) 0.0335(16) -0.0003(13) -0.0005(12) 0.0039(13)

loop_
_atom_type_symbol
_atom_type_description
_atom_type_scat_dispersion_real
_atom_type_scat_dispersion_imag
_atom_type_scat_source
C C 0.0033 0.0016 'International Tables Vol C Tables 4.2.6.8 and 6.1.1.4'
H H 0.0000 0.0000 'International Tables Vol C Tables 4.2.6.8 and 6.1.1.4'
N N 0.0061 0.0033 'International Tables Vol C Tables 4.2.6.8 and 6.1.1.4'
O O 0.0106 0.0060 'International Tables Vol C Tables 4.2.6.8 and 6.1.1.4'

loop_
_geom_angle_atom_site_label_1
_geom_angle_atom_site_label_2
_geom_angle_atom_site_label_3
_geom_angle
C11 O1 C7 122.1(2)
C5 N1 C2 120.5(2)
C5 N1 C4 121.0(2)
C2 N1 C4 117.7(2)
C14 N2 C15 115.5(2)
C15 N3 N4 110.2(2)
C15 N3 C25 131.8(2)
N4 N3 C25 118.1(2)
C18 N4 N3 107.2(2)
C2 C1 H1A 109.5
C2 C1 H1B 109.5
H1A C1 H1B 109.5
C2 C1 H1C 109.5
H1A C1 H1C 109.5
H1B C1 H1C 109.5
N1 C2 C1 114.8(2)
N1 C2 H2A 108.6
C1 C2 H2A 108.6
N1 C2 H2B 108.6
C1 C2 H2B 108.6
H2A C2 H2B 107.5
C4 C3 H3A 109.5
C4 C3 H3B 109.5
H3A C3 H3B 109.5
C4 C3 H3C 109.5
H3A C3 H3C 109.5
H3B C3 H3C 109.5
N1 C4 C3 113.2(3)
N1 C4 H4A 108.9
C3 C4 H4A 108.9
N1 C4 H4B 108.9
C3 C4 H4B 108.9
H4A C4 H4B 107.7
N1 C5 C6 121.8(2)
N1 C5 C10 121.8(2)
C6 C5 C10 116.3(2)
C7 C6 C5 120.5(3)
C7 C6 H6A 119.7
C5 C6 H6A 119.7
C6 C7 O1 114.8(2)
C6 C7 C8 124.0(3)
O1 C7 C8 121.1(2)
C7 C8 C9 114.7(2)
C7 C8 C13 119.1(2)
C9 C8 C13 126.2(2)
C10 C9 C8 122.8(3)
C10 C9 H9A 118.6
C8 C9 H9A 118.6
C9 C10 C5 121.3(3)
C9 C10 H10A 119.3
C5 C10 H10A 119.3
O2 C11 O1 115.6(2)
O2 C11 C12 126.2(3)
O1 C11 C12 118.1(2)
C14 C12 C13 121.9(2)
C14 C12 C11 119.0(2)
C13 C12 C11 119.2(2)
C12 C13 C16 115.3(2)
C12 C13 C8 118.6(2)
C16 C13 C8 126.1(2)
N2 C14 C12 122.2(3)
N2 C14 C17 113.9(2)
C12 C14 C17 123.9(2)
N2 C15 N3 123.9(2)
N2 C15 C16 128.0(2)
N3 C15 C16 108.1(2)
C15 C16 C13 116.6(2)
C15 C16 C18 104.0(2)
C13 C16 C18 139.4(2)
C14 C17 H17A 109.5
C14 C17 H17B 109.5
H17A C17 H17B 109.5
C14 C17 H17C 109.5
H17A C17 H17C 109.5
H17B C17 H17C 109.5
N4 C18 C16 110.4(2)
N4 C18 C19 115.9(2)
C16 C18 C19 133.6(2)
C20 C19 C24 119.3(3)
C20 C19 C18 119.6(3)
C24 C19 C18 121.1(2)
C21 C20 C19 120.0(3)
C21 C20 H20A 120.0
C19 C20 H20A 120.0
C22 C21 C20 120.2(3)
C22 C21 H21A 119.9
C20 C21 H21A 119.9
C23 C22 C21 120.1(3)
C23 C22 H22A 119.9
C21 C22 H22A 119.9
C22 C23 C24 119.9(3)
C22 C23 H23A 120.1
C24 C23 H23A 120.1
C23 C24 C19 120.5(3)
C23 C24 H24A 119.7
C19 C24 H24A 119.7
C30 C25 C26 120.4(2)
C30 C25 N3 118.3(2)
C26 C25 N3 121.3(2)
C27 C26 C25 118.9(3)
C27 C26 H26A 120.5
C25 C26 H26A 120.5
C28 C27 C26 120.9(3)
C28 C27 H27A 119.5
C26 C27 H27A 119.5
C29 C28 C27 119.6(3)
C29 C28 H28A 120.2
C27 C28 H28A 120.2
C28 C29 C30 120.7(3)
C28 C29 H29A 119.6
C30 C29 H29A 119.6
C29 C30 C25 119.5(3)
C29 C30 H30A 120.2
C25 C30 H30A 120.2

loop_
_geom_bond_atom_site_label_1
_geom_bond_atom_site_label_2
_geom_bond_distance
O1 C11 1.368(3)
O1 C7 1.380(3)
O2 C11 1.207(3)
N1 C5 1.368(3)
N1 C2 1.458(3)
N1 C4 1.463(4)
N2 C14 1.329(3)
N2 C15 1.353(3)
N3 C15 1.364(3)
N3 N4 1.377(3)
N3 C25 1.428(3)
N4 C18 1.324(3)
C1 C2 1.516(4)
C1 H1A 0.9800
C1 H1B 0.9800
C1 H1C 0.9800
C2 H2A 0.9900
C2 H2B 0.9900
C3 C4 1.523(5)
C3 H3A 0.9800
C3 H3B 0.9800
C3 H3C 0.9800
C4 H4A 0.9900
C4 H4B 0.9900
C5 C6 1.405(4)
C5 C10 1.426(4)
C6 C7 1.374(4)
C6 H6A 0.9500
C7 C8 1.399(4)
C8 C9 1.409(4)
C8 C13 1.439(4)
C9 C10 1.366(4)
C9 H9A 0.9500
C10 H10A 0.9500
C11 C12 1.473(4)
C12 C14 1.419(4)
C12 C13 1.423(4)
C13 C16 1.431(4)
C14 C17 1.504(4)
C15 C16 1.398(4)
C16 C18 1.446(4)
C17 H17A 0.9800
C17 H17B 0.9800
C17 H17C 0.9800
C18 C19 1.478(4)
C19 C20 1.388(4)
C19 C24 1.389(4)
C20 C21 1.387(4)
C20 H20A 0.9500
C21 C22 1.381(5)
C21 H21A 0.9500
C22 C23 1.379(5)
C22 H22A 0.9500
C23 C24 1.383(4)
C23 H23A 0.9500
C24 H24A 0.9500
C25 C30 1.388(4)
C25 C26 1.393(4)
C26 C27 1.388(4)
C26 H26A 0.9500
C27 C28 1.381(4)
C27 H27A 0.9500
C28 C29 1.378(4)
C28 H28A 0.9500
C29 C30 1.386(4)
C29 H29A 0.9500
C30 H30A 0.9500

loop_
_geom_torsion_atom_site_label_1
_geom_torsion_atom_site_label_2
_geom_torsion_atom_site_label_3
_geom_torsion_atom_site_label_4
_geom_torsion
C15 N3 N4 C18 0.9(3)
C25 N3 N4 C18 -178.8(2)
C5 N1 C2 C1 69.3(3)
C4 N1 C2 C1 -100.6(3)
C5 N1 C4 C3 -82.9(3)
C2 N1 C4 C3 86.9(3)
C2 N1 C5 C6 -173.8(2)
C4 N1 C5 C6 -4.3(4)
C2 N1 C5 C10 9.0(4)
C4 N1 C5 C10 178.5(3)
N1 C5 C6 C7 179.5(3)
C10 C5 C6 C7 -3.2(4)
C5 C6 C7 O1 178.0(2)
C5 C6 C7 C8 -1.4(4)
C11 O1 C7 C6 -168.8(3)
C11 O1 C7 C8 10.5(4)
C6 C7 C8 C9 5.4(4)
O1 C7 C8 C9 -173.9(2)
C6 C7 C8 C13 -178.5(3)
O1 C7 C8 C13 2.1(4)
C7 C8 C9 C10 -5.1(4)
C13 C8 C9 C10 179.2(3)
C8 C9 C10 C5 0.8(4)
N1 C5 C10 C9 -179.2(3)
C6 C5 C10 C9 3.5(4)
C7 O1 C11 O2 170.7(3)
C7 O1 C11 C12 -12.6(4)
O2 C11 C12 C14 -0.2(5)
O1 C11 C12 C14 -176.6(2)
O2 C11 C12 C13 178.7(3)
O1 C11 C12 C13 2.3(4)
C14 C12 C13 C16 6.9(4)
C11 C12 C13 C16 -172.0(2)
C14 C12 C13 C8 -171.5(3)
C11 C12 C13 C8 9.6(4)
C7 C8 C13 C12 -11.9(4)
C9 C8 C13 C12 163.7(3)
C7 C8 C13 C16 169.9(3)
C9 C8 C13 C16 -14.6(4)
C15 N2 C14 C12 -3.3(4)
C15 N2 C14 C17 178.1(3)
C13 C12 C14 N2 -1.3(4)
C11 C12 C14 N2 177.6(3)
C13 C12 C14 C17 177.2(3)
C11 C12 C14 C17 -3.9(4)
C14 N2 C15 N3 -178.2(3)
C14 N2 C15 C16 2.0(4)
N4 N3 C15 N2 177.8(2)
C25 N3 C15 N2 -2.4(5)
N4 N3 C15 C16 -2.3(3)
C25 N3 C15 C16 177.4(3)
N2 C15 C16 C13 3.8(4)
N3 C15 C16 C13 -176.0(2)
N2 C15 C16 C18 -177.5(3)
N3 C15 C16 C18 2.7(3)
C12 C13 C16 C15 -7.8(4)
C8 C13 C16 C15 170.5(2)
C12 C13 C16 C18 174.2(3)
C8 C13 C16 C18 -7.5(5)
N3 N4 C18 C16 0.8(3)
N3 N4 C18 C19 -175.7(2)
C15 C16 C18 N4 -2.2(3)
C13 C16 C18 N4 176.0(3)
C15 C16 C18 C19 173.5(3)
C13 C16 C18 C19 -8.4(6)
N4 C18 C19 C20 -52.4(4)
C16 C18 C19 C20 132.2(3)
N4 C18 C19 C24 125.2(3)
C16 C18 C19 C24 -50.2(4)
C24 C19 C20 C21 0.4(4)
C18 C19 C20 C21 178.0(3)
C19 C20 C21 C22 -0.8(5)
C20 C21 C22 C23 0.4(5)
C21 C22 C23 C24 0.5(5)
C22 C23 C24 C19 -0.9(5)
C20 C19 C24 C23 0.5(4)
C18 C19 C24 C23 -177.1(3)
C15 N3 C25 C30 -169.2(3)
N4 N3 C25 C30 10.5(4)
C15 N3 C25 C26 11.3(4)
N4 N3 C25 C26 -169.0(2)
C30 C25 C26 C27 0.2(4)
N3 C25 C26 C27 179.7(2)
C25 C26 C27 C28 -1.3(4)
C26 C27 C28 C29 1.0(5)
C27 C28 C29 C30 0.3(5)
C28 C29 C30 C25 -1.4(5)
C26 C25 C30 C29 1.1(4)
N3 C25 C30 C29 -178.4(3)

loop_
_cod_related_entry_id
_cod_related_entry_database
_cod_related_entry_code
1 ChemSpider 30659485
